data_4321520
loop_
_publ_author_name
'Mary K. Ellison'
'Charles E. Schulz'
'W. Robert Scheidt'

_publ_section_title
;
 Structural and Electronic Characterization of
 Nitrosyl(Octaethylporphinato)iron(III) Perchlorate Derivatives
;
_journal_name_full 'Inorganic Chemistry'
_journal_page_first 5102
_journal_page_last 5110
_journal_paper_doi 10.1021/ic000789e
_journal_volume 39
_journal_year 2000
_chemical_formula_sum 'C36 H44 Cl Fe N5 O5'
_chemical_formula_weight 718.06
_chemical_name_systematic
;
  ?
;
_space_group_IT_number 14
_symmetry_cell_setting monoclinic
_symmetry_space_group_name_Hall '-P 2yn'
_symmetry_space_group_name_H-M 'P 1 21/n 1'
_atom_sites_solution_hydrogens geom
_atom_sites_solution_primary direct
_atom_sites_solution_secondary difmap
_audit_creation_method SHELXL-97
_cell_angle_alpha 90.00
_cell_angle_beta 106.241(6)
_cell_angle_gamma 90.00
_cell_formula_units_Z 4
_cell_length_a 13.7877(16)
_cell_length_b 15.3611(11)
_cell_length_c 16.8511(7)
_cell_measurement_reflns_used 250
_cell_measurement_temperature 130(2)
_cell_measurement_theta_max 20.5
_cell_measurement_theta_min -20.5
_cell_volume 3426.5(5)
_computing_cell_refinement MADNES
_computing_data_collection MADNES
_computing_data_reduction 'MADNES (Messerschmitt & Pflugrath, 1987)'
_computing_molecular_graphics 'ORTEPIII (Burnett, Johnson, 1996)'
_computing_publication_material SHELXL-97
_computing_structure_refinement 'SHELXL-97 (Sheldrick, 1997)'
_computing_structure_solution 'SHELXS-97 (Sheldrick, 1990)'
_diffrn_ambient_temperature 130(2)
_diffrn_measured_fraction_theta_full 0.848
_diffrn_measured_fraction_theta_max 0.848
_diffrn_measurement_device_type 'Enraf-Nonius FAST area-detector'
_diffrn_measurement_method 'ellipsoid-mask fitting'
_diffrn_radiation_monochromator graphite
_diffrn_radiation_source 'rotating anode'
_diffrn_radiation_type MoK\a
_diffrn_radiation_wavelength 0.71073
_diffrn_reflns_av_R_equivalents 0.0868
_diffrn_reflns_av_sigmaI/netI 0.0627
_diffrn_reflns_limit_h_max 22
_diffrn_reflns_limit_h_min -27
_diffrn_reflns_limit_k_max 30
_diffrn_reflns_limit_k_min -29
_diffrn_reflns_limit_l_max 33
_diffrn_reflns_limit_l_min -33
_diffrn_reflns_number 73545
_diffrn_reflns_theta_full 45.00
_diffrn_reflns_theta_max 45.00
_diffrn_reflns_theta_min 2.52
_diffrn_standards_decay_% 'no measurable crystal decay'
_exptl_absorpt_coefficient_mu 0.568
_exptl_absorpt_correction_T_max 0.8709
_exptl_absorpt_correction_T_min 0.7526
_exptl_absorpt_correction_type refdelf
_exptl_crystal_colour 'dark purple'
_exptl_crystal_density_diffrn 1.392
_exptl_crystal_density_meas ?
_exptl_crystal_density_method 'not measured'
_exptl_crystal_description 'rectangular block'
_exptl_crystal_F_000 1512
_exptl_crystal_size_max 0.53
_exptl_crystal_size_mid 0.53
_exptl_crystal_size_min 0.25
_refine_diff_density_max 0.949
_refine_diff_density_min
;
-1.215 (The closest atom is Fe1 at 0.65\%A.)
;
_refine_diff_density_rms 0.097
_refine_ls_extinction_method none
_refine_ls_goodness_of_fit_ref 1.022
_refine_ls_hydrogen_treatment mixed
_refine_ls_matrix_type full
_refine_ls_number_parameters 441
_refine_ls_number_reflns 24570
_refine_ls_number_restraints 0
_refine_ls_restrained_S_all 1.022
_refine_ls_R_factor_all 0.1111
_refine_ls_R_factor_gt 0.0651
_refine_ls_shift/su_max 0.001
_refine_ls_shift/su_mean 0.000
_refine_ls_structure_factor_coef Fsqd
_refine_ls_weighting_details 'w=1/[\s^2^(Fo^2^)+(0.0944P)^2^+1.4512P] where P=(Fo^2^+2Fc^2^)/3'
_refine_ls_weighting_scheme calc
_refine_ls_wR_factor_gt 0.1669
_refine_ls_wR_factor_ref 0.2032
_reflns_number_gt 14979
_reflns_number_total 24570
_reflns_threshold_expression >2sigma(I)
_cod_data_source_file ic000789e.cif
_cod_data_source_block sd:feoepnoclo4
_cod_depositor_comments
;
The following automatic conversions were performed:

'_exptl_crystal_density_meas' value 'not measured' was changed to '?'
- the value is perceived as not measured.

Automatic conversion script
Id: cif_fix_values 3008 2015-01-20 13:52:24Z robertas 

The following automatic conversions were performed:

'_refine_ls_weighting_scheme' value 'calc
w=1/[\s^2^(Fo^2^)+(0.0944P)^2^+1.4512P] where P=(Fo^2^+2Fc^2^)/3' was
changed to 'calc'. New tag '_refine_ls_weighting_details' was
created. The value of the new tag was set to
'w=1/[\s^2^(Fo^2^)+(0.0944P)^2^+1.4512P] where P=(Fo^2^+2Fc^2^)/3'.

Automatic conversion script
Id: cif_fix_values 3143 2015-03-26 13:38:13Z robertas 
;
_cod_database_code 4321520

loop_
_symmetry_equiv_pos_as_xyz
'x, y, z'
'-x+1/2, y+1/2, -z+1/2'
'-x, -y, -z'
'x-1/2, -y-1/2, z-1/2'

loop_
_atom_site_label
_atom_site_type_symbol
_atom_site_fract_x
_atom_site_fract_y
_atom_site_fract_z
_atom_site_U_iso_or_equiv
_atom_site_adp_type
_atom_site_occupancy
_atom_site_calc_flag
_atom_site_refinement_flags
_atom_site_disorder_assembly
_atom_site_disorder_group
Fe1 Fe 0.148405(15) 0.016622(11) 0.080621(11) 0.01792(4) Uani 1 d . . .
N1 N 0.13613(10) -0.09795(7) 0.02238(7) 0.02120(19) Uani 1 d . . .
N2 N 0.04960(9) -0.02703(7) 0.13822(8) 0.02002(18) Uani 1 d . . .
N3 N 0.11784(9) 0.13709(7) 0.10954(7) 0.01986(18) Uani 1 d . . .
N4 N 0.20523(10) 0.06572(7) -0.00622(7) 0.02179(19) Uani 1 d . . .
N5 N 0.25574(10) 0.00778(8) 0.15463(8) 0.02198(19) Uani 1 d . . .
O1 O 0.33033(12) 0.01047(11) 0.20539(9) 0.0388(3) Uani 1 d . . .
C(M1 C 0.23665(13) -0.06811(10) -0.07294(9) 0.0262(3) Uani 1 d . . .
H(M1 H 0.2679 -0.0927 -0.1114 0.031 Uiso 1 calc R . .
C(M2 C 0.04183(12) -0.18090(8) 0.10037(9) 0.0228(2) Uani 1 d . . .
H(M2 H 0.0175 -0.2368 0.1095 0.027 Uiso 1 calc R . .
C(M3 C 0.02694(12) 0.10524(9) 0.21149(10) 0.0234(2) Uani 1 d . . .
H(M3 H 0.0006 0.1289 0.2533 0.028 Uiso 1 calc R . .
C(M4 C 0.20596(12) 0.22065(9) 0.02719(9) 0.0236(2) Uani 1 d . . .
H(M4 H 0.2249 0.2772 0.0143 0.028 Uiso 1 calc R . .
C(A1 C 0.18332(12) -0.12330(9) -0.03643(9) 0.0238(2) Uani 1 d . . .
C(A2 C 0.09664(11) -0.17442(8) 0.04340(9) 0.0221(2) Uani 1 d . . .
C(A3 C 0.02010(11) -0.11209(8) 0.14477(9) 0.0218(2) Uani 1 d . . .
C(A4 C 0.01290(11) 0.01734(8) 0.19503(9) 0.0217(2) Uani 1 d . . .
C(A5 C 0.07626(11) 0.16134(8) 0.17196(9) 0.0213(2) Uani 1 d . . .
C(A6 C 0.15472(11) 0.21389(8) 0.08663(9) 0.0211(2) Uani 1 d . . .
C(A7 C 0.23154(12) 0.15147(9) -0.01473(9) 0.0230(2) Uani 1 d . . .
C(A8 C 0.24830(13) 0.01994(9) -0.05814(9) 0.0239(2) Uani 1 d . . .
C(B1 C 0.17013(13) -0.21512(9) -0.05366(9) 0.0257(2) Uani 1 d . . .
C(B2 C 0.11745(12) -0.24745(9) -0.00304(9) 0.0242(2) Uani 1 d . . .
C(B3 C -0.03680(12) -0.12056(9) 0.20421(9) 0.0236(2) Uani 1 d . . .
C(B4 C -0.04187(12) -0.03930(9) 0.23543(10) 0.0241(2) Uani 1 d . . .
C(B5 C 0.08649(11) 0.25344(8) 0.18776(9) 0.0222(2) Uani 1 d . . .
C(B6 C 0.13457(11) 0.28651(8) 0.13394(9) 0.0215(2) Uani 1 d . . .
C(B7 C 0.28956(13) 0.15904(10) -0.07371(9) 0.0257(3) Uani 1 d . . .
C(B8 C 0.30173(13) 0.07715(10) -0.09956(9) 0.0265(3) Uani 1 d . . .
C11 C 0.21172(16) -0.26371(12) -0.11426(11) 0.0335(3) Uani 1 d . . .
H11A H 0.2094 -0.2257 -0.1622 0.040 Uiso 1 calc R . .
H11B H 0.1690 -0.3153 -0.1346 0.040 Uiso 1 calc R . .
C12 C 0.3198(2) -0.2929(2) -0.07543(17) 0.0558(7) Uani 1 d . . .
H12A H 0.3459 -0.3209 -0.1175 0.084 Uiso 1 calc R . .
H12B H 0.3216 -0.3343 -0.0308 0.084 Uiso 1 calc R . .
H12C H 0.3617 -0.2422 -0.0529 0.084 Uiso 1 calc R . .
C21 C 0.08717(14) -0.33896(9) 0.00751(11) 0.0294(3) Uani 1 d . . .
H21A H 0.0870 -0.3728 -0.0425 0.035 Uiso 1 calc R . .
H21B H 0.0176 -0.3393 0.0130 0.035 Uiso 1 calc R . .
C22 C 0.15770(18) -0.38314(12) 0.08314(16) 0.0455(5) Uani 1 d . . .
H22A H 0.1320 -0.4414 0.0897 0.068 Uiso 1 calc R . .
H22B H 0.1608 -0.3484 0.1326 0.068 Uiso 1 calc R . .
H22C H 0.2255 -0.3879 0.0757 0.068 Uiso 1 calc R . .
C31 C -0.07788(14) -0.20474(10) 0.22596(11) 0.0294(3) Uani 1 d . . .
H31A H -0.1046 -0.2393 0.1749 0.035 Uiso 1 calc R . .
H31B H -0.1348 -0.1922 0.2492 0.035 Uiso 1 calc R . .
C32 C 0.00107(19) -0.25876(13) 0.28825(13) 0.0414(5) Uani 1 d . . .
H32A H -0.0299 -0.3128 0.3002 0.062 Uiso 1 calc R . .
H32B H 0.0268 -0.2254 0.3394 0.062 Uiso 1 calc R . .
H32C H 0.0570 -0.2727 0.2651 0.062 Uiso 1 calc R . .
C41 C -0.09242(15) -0.01101(11) 0.29908(13) 0.0319(3) Uani 1 d . . .
H41A H -0.1488 -0.0514 0.2979 0.038 Uiso 1 calc R . .
H41B H -0.1215 0.0477 0.2845 0.038 Uiso 1 calc R . .
C42 C -0.0210(2) -0.00852(16) 0.38670(14) 0.0421(4) Uani 1 d . . .
H42A H -0.0581 0.0113 0.4252 0.063 Uiso 1 calc R . .
H42B H 0.0347 0.0317 0.3885 0.063 Uiso 1 calc R . .
H42C H 0.0060 -0.0670 0.4025 0.063 Uiso 1 calc R . .
C51 C 0.05403(13) 0.30060(9) 0.25391(10) 0.0268(3) Uani 1 d . . .
H51A H -0.0101 0.2752 0.2587 0.032 Uiso 1 calc R . .
H51B H 0.0415 0.3625 0.2381 0.032 Uiso 1 calc R . .
C52 C 0.13366(17) 0.29495(14) 0.33763(12) 0.0377(4) Uani 1 d . . .
H52A H 0.1118 0.3295 0.3784 0.057 Uiso 1 calc R . .
H52B H 0.1981 0.3176 0.3325 0.057 Uiso 1 calc R . .
H52C H 0.1422 0.2341 0.3557 0.057 Uiso 1 calc R . .
C61 C 0.16343(12) 0.37916(8) 0.12419(10) 0.0241(2) Uani 1 d . . .
H61A H 0.1206 0.4181 0.1469 0.029 Uiso 1 calc R . .
H61B H 0.1500 0.3924 0.0646 0.029 Uiso 1 calc R . .
C62 C 0.27439(14) 0.39798(11) 0.16771(12) 0.0326(3) Uani 1 d . . .
H62A H 0.2882 0.4599 0.1621 0.049 Uiso 1 calc R . .
H62B H 0.3173 0.3630 0.1425 0.049 Uiso 1 calc R . .
H62C H 0.2888 0.3831 0.2264 0.049 Uiso 1 calc R . .
C71 C 0.32884(15) 0.24253(11) -0.09916(11) 0.0314(3) Uani 1 d . . .
H71A H 0.2824 0.2906 -0.0956 0.038 Uiso 1 calc R . .
H71B H 0.3301 0.2378 -0.1574 0.038 Uiso 1 calc R . .
C72 C 0.4338(2) 0.26397(16) -0.04559(17) 0.0488(5) Uani 1 d . . .
H72A H 0.4571 0.3180 -0.0651 0.073 Uiso 1 calc R . .
H72B H 0.4800 0.2164 -0.0488 0.073 Uiso 1 calc R . .
H72C H 0.4323 0.2713 0.0118 0.073 Uiso 1 calc R . .
C81 C 0.35777(17) 0.04850(12) -0.15928(11) 0.0336(3) Uani 1 d . . .
H81A H 0.3673 0.0994 -0.1924 0.040 Uiso 1 calc R . .
H81B H 0.3159 0.0055 -0.1977 0.040 Uiso 1 calc R . .
C82 C 0.46037(19) 0.00824(16) -0.11888(15) 0.0425(5) Uani 1 d . . .
H82A H 0.4912 -0.0109 -0.1617 0.064 Uiso 1 calc R . .
H82B H 0.4520 -0.0419 -0.0854 0.064 Uiso 1 calc R . .
H82C H 0.5041 0.0515 -0.0834 0.064 Uiso 1 calc R . .
Cl1 Cl 0.64698(4) 0.05355(3) 0.37021(3) 0.03412(9) Uani 1 d . . .
O2 O 0.68495(14) 0.09316(11) 0.30685(10) 0.0440(4) Uani 1 d . . .
O3 O 0.5825(3) -0.01754(15) 0.33714(15) 0.0813(9) Uani 1 d . . .
O4 O 0.5930(2) 0.11743(14) 0.40153(14) 0.0651(6) Uani 1 d . . .
O5 O 0.7297(2) 0.0275(3) 0.43913(19) 0.1056(12) Uani 1 d . . .

loop_
_atom_site_aniso_label
_atom_site_aniso_U_11
_atom_site_aniso_U_22
_atom_site_aniso_U_33
_atom_site_aniso_U_23
_atom_site_aniso_U_13
_atom_site_aniso_U_12
Fe1 0.01846(8) 0.01416(6) 0.02017(7) 0.00240(5) 0.00379(6) -0.00073(5)
N1 0.0235(5) 0.0174(4) 0.0212(4) 0.0010(3) 0.0039(4) -0.0025(3)
N2 0.0190(5) 0.0155(4) 0.0252(4) 0.0031(3) 0.0056(4) -0.0012(3)
N3 0.0197(5) 0.0147(3) 0.0245(4) 0.0024(3) 0.0050(4) -0.0011(3)
N4 0.0247(5) 0.0178(4) 0.0224(4) 0.0020(3) 0.0057(4) -0.0027(3)
N5 0.0226(5) 0.0190(4) 0.0239(4) 0.0026(3) 0.0058(4) 0.0003(3)
O1 0.0262(7) 0.0487(8) 0.0353(6) 0.0033(6) -0.0013(5) -0.0015(5)
C(M1 0.0335(8) 0.0223(5) 0.0233(5) -0.0026(4) 0.0086(5) -0.0042(5)
C(M2 0.0256(6) 0.0159(4) 0.0253(5) 0.0023(4) 0.0045(5) -0.0026(4)
C(M3 0.0225(6) 0.0168(4) 0.0324(6) 0.0025(4) 0.0103(5) 0.0012(4)
C(M4 0.0261(6) 0.0167(4) 0.0281(6) 0.0040(4) 0.0079(5) -0.0025(4)
C(A1 0.0286(7) 0.0200(5) 0.0215(5) -0.0018(4) 0.0048(5) -0.0036(4)
C(A2 0.0242(6) 0.0159(4) 0.0239(5) 0.0006(4) 0.0027(4) -0.0012(4)
C(A3 0.0228(6) 0.0162(4) 0.0257(5) 0.0038(4) 0.0056(5) -0.0027(4)
C(A4 0.0201(6) 0.0165(4) 0.0297(5) 0.0033(4) 0.0089(5) 0.0007(4)
C(A5 0.0210(6) 0.0158(4) 0.0268(5) 0.0024(4) 0.0059(4) 0.0009(4)
C(A6 0.0218(6) 0.0144(4) 0.0260(5) 0.0033(4) 0.0047(4) -0.0007(4)
C(A7 0.0261(6) 0.0188(5) 0.0239(5) 0.0040(4) 0.0066(5) -0.0027(4)
C(A8 0.0294(7) 0.0217(5) 0.0216(5) -0.0002(4) 0.0085(5) -0.0041(5)
C(B1 0.0292(7) 0.0208(5) 0.0256(5) -0.0033(4) 0.0051(5) -0.0024(5)
C(B2 0.0272(7) 0.0160(4) 0.0266(5) -0.0011(4) 0.0030(5) -0.0018(4)
C(B3 0.0248(6) 0.0184(5) 0.0278(6) 0.0034(4) 0.0075(5) -0.0034(4)
C(B4 0.0234(6) 0.0192(5) 0.0312(6) 0.0036(4) 0.0102(5) -0.0016(4)
C(B5 0.0211(6) 0.0148(4) 0.0296(6) 0.0020(4) 0.0056(5) 0.0007(4)
C(B6 0.0211(6) 0.0145(4) 0.0273(5) 0.0022(4) 0.0040(4) -0.0009(4)
C(B7 0.0295(7) 0.0238(5) 0.0244(5) 0.0035(4) 0.0085(5) -0.0041(5)
C(B8 0.0329(8) 0.0250(6) 0.0225(5) 0.0020(4) 0.0096(5) -0.0048(5)
C11 0.0453(10) 0.0271(7) 0.0290(6) -0.0072(5) 0.0118(7) -0.0045(6)
C12 0.0532(15) 0.0660(17) 0.0506(13) -0.0152(12) 0.0185(11) 0.0154(13)
C21 0.0328(8) 0.0164(5) 0.0374(7) -0.0020(5) 0.0071(6) -0.0031(5)
C22 0.0449(12) 0.0223(7) 0.0614(13) 0.0139(8) 0.0019(10) 0.0005(7)
C31 0.0355(8) 0.0220(5) 0.0316(6) 0.0037(5) 0.0110(6) -0.0095(5)
C32 0.0543(12) 0.0281(7) 0.0362(8) 0.0118(6) 0.0033(8) -0.0104(7)
C41 0.0317(8) 0.0279(7) 0.0427(8) 0.0032(6) 0.0212(7) -0.0002(6)
C42 0.0516(13) 0.0425(10) 0.0385(9) -0.0025(8) 0.0228(9) 0.0005(9)
C51 0.0285(7) 0.0181(5) 0.0347(7) 0.0003(4) 0.0103(6) 0.0042(4)
C52 0.0446(11) 0.0356(8) 0.0321(7) -0.0021(6) 0.0095(7) 0.0057(7)
C61 0.0246(6) 0.0155(4) 0.0301(6) 0.0024(4) 0.0045(5) -0.0019(4)
C62 0.0265(8) 0.0246(6) 0.0430(8) -0.0008(6) 0.0037(6) -0.0052(5)
C71 0.0364(9) 0.0265(6) 0.0338(7) 0.0067(5) 0.0140(6) -0.0058(6)
C72 0.0463(12) 0.0385(10) 0.0577(13) 0.0004(9) 0.0081(10) -0.0205(9)
C81 0.0481(10) 0.0313(7) 0.0267(6) -0.0015(5) 0.0190(7) -0.0072(7)
C82 0.0458(12) 0.0451(11) 0.0435(10) -0.0062(8) 0.0239(10) -0.0032(9)
Cl1 0.0448(2) 0.02560(15) 0.03374(18) -0.00199(13) 0.01385(17) 0.00318(15)
O2 0.0599(10) 0.0359(7) 0.0456(8) -0.0100(6) 0.0302(8) -0.0073(7)
O3 0.139(3) 0.0580(12) 0.0593(12) -0.0251(10) 0.0487(15) -0.0566(15)
O4 0.1014(17) 0.0475(10) 0.0677(12) 0.0000(9) 0.0585(13) 0.0166(11)
O5 0.0751(19) 0.154(3) 0.0796(18) 0.050(2) 0.0086(15) 0.035(2)

loop_
_atom_type_symbol
_atom_type_description
_atom_type_scat_dispersion_real
_atom_type_scat_dispersion_imag
_atom_type_scat_source
C C 0.0033 0.0016 'International Tables Vol C Tables 4.2.6.8 and 6.1.1.4'
H H 0.0000 0.0000 'International Tables Vol C Tables 4.2.6.8 and 6.1.1.4'
N N 0.0061 0.0033 'International Tables Vol C Tables 4.2.6.8 and 6.1.1.4'
O O 0.0106 0.0060 'International Tables Vol C Tables 4.2.6.8 and 6.1.1.4'
Cl Cl 0.1484 0.1585 'International Tables Vol C Tables 4.2.6.8 and 6.1.1.4'
Fe Fe 0.3463 0.8444 'International Tables Vol C Tables 4.2.6.8 and 6.1.1.4'

loop_
_geom_angle_atom_site_label_1
_geom_angle_atom_site_label_2
_geom_angle_atom_site_label_3
_geom_angle
_geom_angle_site_symmetry_1
_geom_angle_site_symmetry_3
_geom_angle_publ_flag
N5 Fe1 N3 95.62(6) . . ?
N5 Fe1 N4 97.60(6) . . ?
N3 Fe1 N4 88.94(5) . . ?
N5 Fe1 N2 101.20(6) . . ?
N3 Fe1 N2 88.47(5) . . ?
N4 Fe1 N2 161.18(5) . . ?
N5 Fe1 N1 103.48(6) . . ?
N3 Fe1 N1 160.90(5) . . ?
N4 Fe1 N1 88.24(5) . . ?
N2 Fe1 N1 88.13(5) . . ?
C(A2 N1 C(A1 104.01(11) . . ?
C(A2 N1 Fe1 127.43(10) . . ?
C(A1 N1 Fe1 127.35(9) . . ?
C(A4 N2 C(A3 103.78(11) . . ?
C(A4 N2 Fe1 127.09(9) . . ?
C(A3 N2 Fe1 127.76(10) . . ?
C(A6 N3 C(A5 104.24(11) . . ?
C(A6 N3 Fe1 127.32(10) . . ?
C(A5 N3 Fe1 126.77(9) . . ?
C(A8 N4 C(A7 104.34(12) . . ?
C(A8 N4 Fe1 126.91(9) . . ?
C(A7 N4 Fe1 127.22(10) . . ?
O1 N5 Fe1 173.19(13) . . ?
C(A1 C(M1 C(A8 125.07(14) . . ?
C(A3 C(M2 C(A2 124.57(12) . . ?
C(A5 C(M3 C(A4 125.04(14) . . ?
C(A7 C(M4 C(A6 124.80(12) . . ?
C(M1 C(A1 N1 124.33(13) . . ?
C(M1 C(A1 C(B1 124.49(14) . . ?
N1 C(A1 C(B1 111.18(13) . . ?
C(M2 C(A2 N1 124.80(12) . . ?
C(M2 C(A2 C(B2 123.48(12) . . ?
N1 C(A2 C(B2 111.70(13) . . ?
C(M2 C(A3 N2 124.70(13) . . ?
C(M2 C(A3 C(B3 123.55(12) . . ?
N2 C(A3 C(B3 111.75(12) . . ?
C(M3 C(A4 N2 124.31(13) . . ?
C(M3 C(A4 C(B4 123.89(14) . . ?
N2 C(A4 C(B4 111.79(12) . . ?
C(M3 C(A5 N3 124.37(12) . . ?
C(M3 C(A5 C(B5 124.12(13) . . ?
N3 C(A5 C(B5 111.45(12) . . ?
C(M4 C(A6 N3 124.72(12) . . ?
C(M4 C(A6 C(B6 123.99(12) . . ?
N3 C(A6 C(B6 111.29(12) . . ?
C(M4 C(A7 N4 124.73(13) . . ?
C(M4 C(A7 C(B7 124.20(12) . . ?
N4 C(A7 C(B7 111.07(13) . . ?
C(M1 C(A8 N4 124.52(13) . . ?
C(M1 C(A8 C(B8 124.00(14) . . ?
N4 C(A8 C(B8 111.36(13) . . ?
C(B2 C(B1 C(A1 106.89(13) . . ?
C(B2 C(B1 C11 128.14(14) . . ?
C(A1 C(B1 C11 124.93(15) . . ?
C(B1 C(B2 C(A2 106.18(12) . . ?
C(B1 C(B2 C21 129.46(14) . . ?
C(A2 C(B2 C21 124.33(14) . . ?
C(B4 C(B3 C(A3 106.39(12) . . ?
C(B4 C(B3 C31 129.20(14) . . ?
C(A3 C(B3 C31 124.39(13) . . ?
C(B3 C(B4 C(A4 106.26(13) . . ?
C(B3 C(B4 C41 128.76(13) . . ?
C(A4 C(B4 C41 124.98(13) . . ?
C(B6 C(B5 C(A5 106.51(12) . . ?
C(B6 C(B5 C51 128.09(12) . . ?
C(A5 C(B5 C51 125.34(13) . . ?
C(B5 C(B6 C(A6 106.51(11) . . ?
C(B5 C(B6 C61 128.34(13) . . ?
C(A6 C(B6 C61 125.14(13) . . ?
C(B8 C(B7 C(A7 106.76(13) . . ?
C(B8 C(B7 C71 127.85(15) . . ?
C(A7 C(B7 C71 125.39(14) . . ?
C(B7 C(B8 C(A8 106.44(14) . . ?
C(B7 C(B8 C81 128.48(14) . . ?
C(A8 C(B8 C81 125.08(14) . . ?
C(B1 C11 C12 111.65(16) . . ?
C(B2 C21 C22 112.57(15) . . ?
C(B3 C31 C32 113.04(15) . . ?
C(B4 C41 C42 113.33(16) . . ?
C(B5 C51 C52 111.85(14) . . ?
C(B6 C61 C62 112.82(12) . . ?
C(B7 C71 C72 112.15(16) . . ?
C(B8 C81 C82 114.19(15) . . ?
O4 Cl1 O3 109.95(18) . . ?
O4 Cl1 O5 105.8(2) . . ?
O3 Cl1 O5 111.8(2) . . ?
O4 Cl1 O2 108.60(11) . . ?
O3 Cl1 O2 110.47(11) . . ?
O5 Cl1 O2 110.09(16) . . ?

loop_
_geom_bond_atom_site_label_1
_geom_bond_atom_site_label_2
_geom_bond_distance
_geom_bond_site_symmetry_2
_geom_bond_publ_flag
Fe1 N5 1.6528(13) . ?
Fe1 N3 1.9886(11) . ?
Fe1 N4 1.9913(12) . ?
Fe1 N2 1.9968(12) . ?
Fe1 N1 1.9991(12) . ?
N1 C(A2 1.3820(17) . ?
N1 C(A1 1.3848(19) . ?
N2 C(A4 1.3813(19) . ?
N2 C(A3 1.3820(16) . ?
N3 C(A6 1.3816(16) . ?
N3 C(A5 1.3823(19) . ?
N4 C(A8 1.380(2) . ?
N4 C(A7 1.3843(17) . ?
N5 O1 1.140(2) . ?
C(M1 C(A1 1.375(2) . ?
C(M1 C(A8 1.377(2) . ?
C(M2 C(A3 1.376(2) . ?
C(M2 C(A2 1.381(2) . ?
C(M3 C(A5 1.3792(19) . ?
C(M3 C(A4 1.3811(19) . ?
C(M4 C(A7 1.375(2) . ?
C(M4 C(A6 1.382(2) . ?
C(A1 C(B1 1.441(2) . ?
C(A2 C(B2 1.4417(19) . ?
C(A3 C(B3 1.441(2) . ?
C(A4 C(B4 1.4417(19) . ?
C(A5 C(B5 1.4392(18) . ?
C(A6 C(B6 1.4426(19) . ?
C(A7 C(B7 1.444(2) . ?
C(A8 C(B8 1.446(2) . ?
C(B1 C(B2 1.360(2) . ?
C(B1 C11 1.502(2) . ?
C(B2 C21 1.491(2) . ?
C(B3 C(B4 1.364(2) . ?
C(B3 C31 1.4979(19) . ?
C(B4 C41 1.498(2) . ?
C(B5 C(B6 1.362(2) . ?
C(B5 C51 1.499(2) . ?
C(B6 C61 1.4990(17) . ?
C(B7 C(B8 1.357(2) . ?
C(B7 C71 1.501(2) . ?
C(B8 C81 1.496(2) . ?
C11 C12 1.518(3) . ?
C21 C22 1.529(3) . ?
C31 C32 1.528(3) . ?
C41 C42 1.529(3) . ?
C51 C52 1.529(3) . ?
C61 C62 1.528(2) . ?
C71 C72 1.512(3) . ?
C81 C82 1.519(3) . ?
Cl1 O4 1.4198(18) . ?
Cl1 O3 1.420(2) . ?
Cl1 O5 1.439(3) . ?
Cl1 O2 1.4481(16) . ?
